data_4317488
loop_
_publ_author_name
'Asako Kamiyama'
'Tomoko Noguchi'
'Takashi Kajiwara'
'Tasuku Ito'

_publ_section_title
;
 Syntheses, Structures, and Properties of Trinuclear Complexes
 [M(bpca)2{M'(hfac)2}2], Constructed with the Complexed Bridging Ligand
 [M(bpca)2] [M, M' = Ni(II), Mn(II); Cu(II), Mn(II); Fe(II), Mn(II);
 Ni(II), Fe(II); and Fe(II), Fe(II); Hbpca = Bis(2-pyridylcarbonyl)amine,
 Hhfac = Hexafluoroacetylacetone]
;
_journal_name_full 'Inorganic Chemistry'
_journal_page_first 507
_journal_page_last 512
_journal_paper_doi 10.1021/ic010731f
_journal_volume 41
_journal_year 2002
_chemical_formula_sum 'C44 H20 F28 Fe2 N6 Ni O12'
_chemical_formula_weight 1527.07
_chemical_name_systematic
;
 ?
;
_space_group_IT_number 76
_symmetry_cell_setting tetragonal
_symmetry_space_group_name_Hall 'P 4w'
_symmetry_space_group_name_H-M 'P 41'
_atom_sites_solution_hydrogens geom
_atom_sites_solution_primary direct
_atom_sites_solution_secondary difmap
_audit_creation_method SHELXL-97
_cell_angle_alpha 90.00
_cell_angle_beta 90.00
_cell_angle_gamma 90.00
_cell_formula_units_Z 4
_cell_length_a 16.5975(8)
_cell_length_b 16.5975(8)
_cell_length_c 18.8733(12)
_cell_measurement_reflns_used 7410
_cell_measurement_temperature 203(2)
_cell_measurement_theta_max 27.53
_cell_measurement_theta_min 1.63
_cell_volume 5199.2(5)
_computing_cell_refinement 'SMART & SAINT(Bruker, 1998)'
_computing_data_collection 'SMART(Bruker, 1998)'
_computing_data_reduction 'SAINT(Bruker, 1998)'
_computing_molecular_graphics 'teXsan(MSC, Rigaku, 1998)'
_computing_publication_material 'SMART(Bruker, 1998)'
_computing_structure_refinement 'SHELXL-93 (Sheldrick, 1993)'
_computing_structure_solution 'DIRDIF94 (Beurskens et al., 1994)'
_diffrn_ambient_temperature 203(2)
_diffrn_measured_fraction_theta_full 0.996
_diffrn_measured_fraction_theta_max 0.996
_diffrn_measurement_device_type 'CCD area detector'
_diffrn_measurement_method 'omega scan'
_diffrn_radiation_monochromator graphite
_diffrn_radiation_source 'fine-focus sealed tube'
_diffrn_radiation_type MoK\a
_diffrn_radiation_wavelength 0.71073
_diffrn_reflns_av_R_equivalents 0.1079
_diffrn_reflns_av_sigmaI/netI 0.0903
_diffrn_reflns_limit_h_max 12
_diffrn_reflns_limit_h_min -21
_diffrn_reflns_limit_k_max 21
_diffrn_reflns_limit_k_min -21
_diffrn_reflns_limit_l_max 24
_diffrn_reflns_limit_l_min -23
_diffrn_reflns_number 36773
_diffrn_reflns_theta_full 27.53
_diffrn_reflns_theta_max 27.53
_diffrn_reflns_theta_min 1.63
_exptl_absorpt_coefficient_mu 1.078
_exptl_absorpt_correction_T_max 1.000000
_exptl_absorpt_correction_T_min 0.322564
_exptl_absorpt_correction_type multi-scan
_exptl_absorpt_process_details '(SADABS; Sheldrick, 1996)'
_exptl_crystal_colour purple
_exptl_crystal_density_diffrn 1.951
_exptl_crystal_density_method 'not measured'
_exptl_crystal_description prism
_exptl_crystal_F_000 3016
_exptl_crystal_size_max 0.25
_exptl_crystal_size_mid 0.2
_exptl_crystal_size_min 0.2
_refine_diff_density_max 0.895
_refine_diff_density_min -0.614
_refine_diff_density_rms 0.104
_refine_ls_abs_structure_details 'Flack H D (1983), Acta Cryst. A39, 876-881'
_refine_ls_abs_structure_Flack 0.54(3)
_refine_ls_extinction_method none
_refine_ls_goodness_of_fit_ref 0.961
_refine_ls_hydrogen_treatment constr
_refine_ls_matrix_type full
_refine_ls_number_parameters 802
_refine_ls_number_reflns 11734
_refine_ls_number_restraints 1
_refine_ls_restrained_S_all 0.961
_refine_ls_R_factor_all 0.1100
_refine_ls_R_factor_gt 0.0635
_refine_ls_shift/su_max 0.059
_refine_ls_shift/su_mean 0.014
_refine_ls_structure_factor_coef Fsqd
_refine_ls_weighting_details 'calc w=1/[\s^2^(Fo^2^)+(0.0881P)^2^+0.0000P] where P=(Fo^2^+2Fc^2^)/3'
_refine_ls_weighting_scheme calc
_refine_ls_wR_factor_gt 0.1496
_refine_ls_wR_factor_ref 0.1765
_reflns_number_gt 7081
_reflns_number_total 11734
_reflns_threshold_expression >2sigma(I)
_cod_data_source_file ic010731f_4.cif
_cod_data_source_block NiFe2
_cod_depositor_comments
;
The following automatic conversions were performed:

'_symmetry_cell_setting' value 'Tetragonal' changed to 'tetragonal'
according to the built-in table from CIF Core dictionary named
'cif_core.dic' version 2.4.1 from 2010-06-29.

Automatic conversion script
Id: cif_fix_values 1646 2011-03-28 12:23:43Z adriana 
;
_cod_database_code 4317488

loop_
_symmetry_equiv_pos_as_xyz
'x, y, z'
'-x, -y, z+1/2'
'-y, x, z+1/4'
'y, -x, z+3/4'

loop_
_atom_site_label
_atom_site_type_symbol
_atom_site_fract_x
_atom_site_fract_y
_atom_site_fract_z
_atom_site_U_iso_or_equiv
_atom_site_adp_type
_atom_site_occupancy
_atom_site_symmetry_multiplicity
_atom_site_calc_flag
_atom_site_refinement_flags
_atom_site_disorder_assembly
_atom_site_disorder_group
Fe1 Fe 0.24129(6) 0.25794(5) 0.19404(6) 0.0323(3) Uani 1 1 d . . .
Ni2 Ni 0.24556(4) 0.25000(5) 0.48256(10) 0.02322(14) Uani 1 1 d . . .
Fe3 Fe 0.25170(5) 0.24238(6) 0.77067(7) 0.0370(4) Uani 1 1 d . . .
F1 F 0.0871(6) 0.0290(4) 0.2456(4) 0.143(4) Uani 1 1 d . . .
F2 F 0.1496(3) -0.0151(3) 0.1548(6) 0.139(4) Uani 1 1 d . . .
F3 F 0.0310(3) 0.0174(3) 0.1499(4) 0.087(2) Uani 1 1 d . . .
F4 F 0.0025(3) 0.2437(3) 0.0023(3) 0.0598(16) Uani 1 1 d . . .
F5 F 0.1214(3) 0.2532(3) -0.0404(3) 0.0462(14) Uani 1 1 d . . .
F6 F 0.0696(3) 0.3533(3) 0.0166(3) 0.0508(13) Uani 1 1 d . . .
F7 F 0.4250(3) 0.1597(3) 0.0282(3) 0.0528(14) Uani 1 1 d . . .
F8 F 0.3731(4) 0.2529(3) -0.0360(3) 0.0538(15) Uani 1 1 d . . .
F9 F 0.4886(3) 0.2708(3) 0.0117(3) 0.0609(14) Uani 1 1 d . . .
F10 F 0.4668(3) 0.4862(4) 0.1677(6) 0.119(3) Uani 1 1 d . . .
F11 F 0.3542(3) 0.5278(3) 0.1640(8) 0.186(7) Uani 1 1 d . . .
F12 F 0.4019(8) 0.4788(6) 0.2541(5) 0.229(7) Uani 1 1 d . . .
F13 F 0.4887(5) 0.1050(7) 0.7302(5) 0.168(5) Uani 1 1 d . . .
F14 F 0.5246(4) 0.1450(4) 0.8243(6) 0.115(3) Uani 1 1 d . . .
F15 F 0.4865(4) 0.0249(3) 0.8201(4) 0.0766(18) Uani 1 1 d . . .
F16 F 0.2577(3) 0.0065(3) 0.9667(3) 0.0555(14) Uani 1 1 d . . .
F17 F 0.2447(3) 0.1280(3) 1.0060(3) 0.0524(15) Uani 1 1 d . . .
F18 F 0.1492(3) 0.0732(3) 0.9472(3) 0.0474(12) Uani 1 1 d . . .
F19 F 0.3440(3) 0.4299(3) 0.9379(3) 0.0523(13) Uani 1 1 d . . .
F20 F 0.2483(3) 0.3774(3) 0.9987(3) 0.0535(15) Uani 1 1 d . . .
F21 F 0.2326(3) 0.4946(3) 0.9503(3) 0.0639(16) Uani 1 1 d . . .
F22 F -0.0233(4) 0.3568(5) 0.8126(5) 0.133(4) Uani 1 1 d . . .
F23 F 0.0243(4) 0.4669(3) 0.7793(6) 0.169(6) Uani 1 1 d . . .
F24 F 0.0097(4) 0.3654(5) 0.7128(5) 0.140(3) Uani 1 1 d . . .
O1 O 0.1670(3) 0.2985(4) 0.2799(3) 0.0382(14) Uani 1 1 d . . .
O2 O 0.3182(3) 0.2150(3) 0.2760(4) 0.0391(14) Uani 1 1 d . . .
O3 O 0.2133(3) 0.1680(3) 0.6862(3) 0.0382(14) Uani 1 1 d . . .
O4 O 0.2948(3) 0.3169(3) 0.6876(3) 0.0356(13) Uani 1 1 d . . .
O5 O 0.1804(3) 0.1493(3) 0.1998(3) 0.0420(14) Uani 1 1 d . . .
O6 O 0.1594(3) 0.2857(3) 0.1161(3) 0.0345(14) Uani 1 1 d . . .
O7 O 0.3237(3) 0.2305(3) 0.1167(3) 0.0357(14) Uani 1 1 d . . .
O8 O 0.3038(4) 0.3663(4) 0.2019(4) 0.0471(16) Uani 1 1 d . . .
O9 O 0.3607(3) 0.1825(4) 0.7673(3) 0.0436(14) Uani 1 1 d . . .
O10 O 0.2195(3) 0.1633(4) 0.8502(3) 0.0418(16) Uani 1 1 d . . .
O11 O 0.2783(3) 0.3261(4) 0.8480(3) 0.0405(15) Uani 1 1 d . . .
O12 O 0.1422(3) 0.3021(4) 0.7578(3) 0.0413(15) Uani 1 1 d . . .
N1 N 0.1298(4) 0.2939(4) 0.4654(4) 0.0256(15) Uani 1 1 d . . .
N2 N 0.2431(3) 0.2528(2) 0.3764(5) 0.0264(19) Uani 1 1 d . . .
N3 N 0.3610(4) 0.2062(4) 0.4603(4) 0.0246(14) Uani 1 1 d . . .
N4 N 0.2012(4) 0.1324(4) 0.5017(4) 0.0280(15) Uani 1 1 d . . .
N5 N 0.2481(3) 0.2470(3) 0.5895(5) 0.028(2) Uani 1 1 d . . .
N6 N 0.2904(4) 0.3668(4) 0.5055(4) 0.0269(15) Uani 1 1 d . . .
C1 C 0.0704(4) 0.3077(5) 0.5101(5) 0.0325(19) Uani 1 1 d . . .
H1A H 0.0808 0.2996 0.5580 0.039 Uiso 1 1 calc R . .
C2 C -0.0050(5) 0.3330(5) 0.4920(5) 0.041(2) Uani 1 1 d . . .
H2A H -0.0442 0.3405 0.5267 0.049 Uiso 1 1 calc R . .
C3 C -0.0228(5) 0.3477(5) 0.4197(5) 0.041(2) Uani 1 1 d . . .
H3A H -0.0735 0.3650 0.4052 0.049 Uiso 1 1 calc R . .
C4 C 0.0406(5) 0.3346(5) 0.3705(5) 0.042(2) Uani 1 1 d . . .
H4A H 0.0331 0.3450 0.3225 0.051 Uiso 1 1 calc R . .
C5 C 0.1109(5) 0.3073(5) 0.3943(4) 0.0265(17) Uani 1 1 d . . .
C6 C 0.1782(4) 0.2868(4) 0.3441(5) 0.0231(16) Uani 1 1 d . . .
C7 C 0.3091(4) 0.2225(4) 0.3411(5) 0.0249(17) Uani 1 1 d . . .
C8 C 0.3759(5) 0.1982(4) 0.3888(4) 0.0264(17) Uani 1 1 d . . .
C9 C 0.4468(4) 0.1711(5) 0.3621(5) 0.0305(17) Uani 1 1 d . . .
H9A H 0.4535 0.1648 0.3135 0.037 Uiso 1 1 calc R . .
C10 C 0.5110(5) 0.1523(5) 0.4095(5) 0.034(2) Uani 1 1 d . . .
H10A H 0.5608 0.1346 0.3932 0.041 Uiso 1 1 calc R . .
C11 C 0.4953(5) 0.1617(5) 0.4811(5) 0.039(2) Uani 1 1 d . . .
H11A H 0.5352 0.1498 0.5142 0.047 Uiso 1 1 calc R . .
C12 C 0.4214(4) 0.1886(5) 0.5037(5) 0.0310(19) Uani 1 1 d . . .
H12A H 0.4132 0.1947 0.5521 0.037 Uiso 1 1 calc R . .
C13 C 0.1815(4) 0.0755(5) 0.4540(5) 0.0329(19) Uani 1 1 d . . .
H13A H 0.1849 0.0877 0.4060 0.039 Uiso 1 1 calc R . .
C14 C 0.1560(5) -0.0015(5) 0.4745(6) 0.040(2) Uani 1 1 d . . .
H14A H 0.1445 -0.0409 0.4409 0.048 Uiso 1 1 calc R . .
C15 C 0.1485(6) -0.0169(6) 0.5445(6) 0.048(2) Uani 1 1 d . . .
H15A H 0.1316 -0.0677 0.5591 0.057 Uiso 1 1 calc R . .
C16 C 0.1644(5) 0.0381(5) 0.5926(5) 0.037(2) Uani 1 1 d . . .
H16A H 0.1571 0.0271 0.6405 0.044 Uiso 1 1 calc R . .
C17 C 0.1935(5) 0.1158(5) 0.5701(5) 0.0275(18) Uani 1 1 d . . .
C18 C 0.2204(5) 0.1804(5) 0.6215(5) 0.0318(19) Uani 1 1 d . . .
C19 C 0.2806(4) 0.3098(5) 0.6237(5) 0.0294(18) Uani 1 1 d . . .
C20 C 0.3030(5) 0.3785(5) 0.5745(5) 0.0282(18) Uani 1 1 d . . .
C21 C 0.3326(5) 0.4538(5) 0.5991(5) 0.038(2) Uani 1 1 d . . .
H21A H 0.3428 0.4616 0.6471 0.046 Uiso 1 1 calc R . .
C22 C 0.3456(5) 0.5125(5) 0.5538(6) 0.045(2) Uani 1 1 d . . .
H22A H 0.3635 0.5622 0.5702 0.054 Uiso 1 1 calc R . .
C23 C 0.3333(5) 0.5017(5) 0.4836(6) 0.043(2) Uani 1 1 d . . .
H23A H 0.3427 0.5434 0.4518 0.051 Uiso 1 1 calc R . .
C24 C 0.3062(5) 0.4268(5) 0.4596(5) 0.036(2) Uani 1 1 d . . .
H24A H 0.2989 0.4184 0.4113 0.043 Uiso 1 1 calc R . .
C25 C 0.1285(5) 0.1226(5) 0.1598(5) 0.042(2) Uani 1 1 d . . .
C26 C 0.1004(5) 0.0359(6) 0.1759(7) 0.063(3) Uani 1 1 d . . .
C27 C 0.0922(5) 0.1623(5) 0.1026(5) 0.0374(19) Uani 1 1 d . . .
H27A H 0.0530 0.1347 0.0771 0.045 Uiso 1 1 calc R . .
C28 C 0.1112(4) 0.2399(4) 0.0818(4) 0.0297(17) Uani 1 1 d . . .
C29 C 0.0756(5) 0.2733(5) 0.0141(5) 0.041(2) Uani 1 1 d . . .
C30 C 0.3753(5) 0.2754(5) 0.0866(5) 0.040(2) Uani 1 1 d . . .
C31 C 0.4158(5) 0.2397(5) 0.0240(6) 0.042(2) Uani 1 1 d . . .
C32 C 0.3966(5) 0.3527(5) 0.1096(5) 0.040(2) Uani 1 1 d . . .
H32A H 0.4374 0.3798 0.0855 0.048 Uiso 1 1 calc R . .
C33 C 0.3606(5) 0.3904(5) 0.1654(6) 0.043(2) Uani 1 1 d . . .
C34 C 0.3945(5) 0.4751(6) 0.1854(7) 0.064(3) Uani 1 1 d . . .
C35 C 0.3842(5) 0.1267(5) 0.8091(5) 0.038(2) Uani 1 1 d . . .
C36 C 0.4681(5) 0.0972(6) 0.7942(6) 0.059(3) Uani 1 1 d . . .
C37 C 0.3445(5) 0.0942(5) 0.8683(5) 0.0390(19) Uani 1 1 d . . .
H37A H 0.3705 0.0579 0.8980 0.047 Uiso 1 1 calc R . .
C38 C 0.2669(5) 0.1171(5) 0.8814(5) 0.0320(18) Uani 1 1 d . . .
C39 C 0.2279(5) 0.0797(5) 0.9509(5) 0.037(2) Uani 1 1 d . . .
C40 C 0.2301(5) 0.3773(5) 0.8735(4) 0.0313(17) Uani 1 1 d . . .
C41 C 0.2647(5) 0.4214(5) 0.9410(5) 0.040(2) Uani 1 1 d . . .
C42 C 0.1537(5) 0.3987(6) 0.8523(5) 0.049(2) Uani 1 1 d . . .
H42A H 0.1261 0.4387 0.8769 0.059 Uiso 1 1 calc R . .
C43 C 0.1173(5) 0.3616(5) 0.7951(6) 0.044(2) Uani 1 1 d . . .
C44 C 0.0343(5) 0.3944(6) 0.7729(7) 0.059(3) Uani 1 1 d . . .

loop_
_atom_site_aniso_label
_atom_site_aniso_U_11
_atom_site_aniso_U_22
_atom_site_aniso_U_33
_atom_site_aniso_U_23
_atom_site_aniso_U_13
_atom_site_aniso_U_12
Fe1 0.0466(7) 0.0317(6) 0.0185(7) -0.0013(4) -0.0006(5) -0.0064(4)
Ni2 0.0220(6) 0.0300(7) 0.0177(3) 0.0000(2) 0.0004(3) 0.0003(5)
Fe3 0.0371(7) 0.0535(8) 0.0203(7) 0.0031(5) -0.0013(4) 0.0086(5)
F1 0.252(10) 0.105(5) 0.072(4) 0.044(4) 0.001(5) -0.093(6)
F2 0.038(3) 0.030(3) 0.350(13) 0.017(5) -0.010(5) 0.005(2)
F3 0.058(3) 0.033(3) 0.171(6) 0.015(3) -0.017(4) -0.017(2)
F4 0.043(3) 0.083(4) 0.054(3) -0.015(3) -0.014(2) -0.006(2)
F5 0.060(3) 0.050(3) 0.028(3) -0.002(2) 0.008(2) 0.010(2)
F6 0.063(3) 0.050(3) 0.039(3) -0.003(2) -0.008(3) 0.010(2)
F7 0.064(3) 0.046(3) 0.049(3) 0.001(2) 0.011(3) 0.011(2)
F8 0.069(4) 0.058(3) 0.035(3) -0.001(2) -0.004(3) 0.013(3)
F9 0.042(3) 0.077(3) 0.064(3) 0.008(3) 0.014(3) -0.007(2)
F10 0.049(3) 0.046(3) 0.263(10) -0.058(4) 0.019(4) -0.018(2)
F11 0.035(3) 0.030(3) 0.49(2) -0.063(6) -0.025(6) 0.005(2)
F12 0.415(17) 0.184(9) 0.087(5) -0.034(6) -0.042(8) -0.204(10)
F13 0.088(5) 0.316(13) 0.099(6) 0.027(7) 0.033(4) 0.115(7)
F14 0.042(3) 0.079(4) 0.222(8) -0.027(5) -0.028(4) -0.007(3)
F15 0.051(3) 0.031(3) 0.147(5) 0.003(3) 0.015(3) 0.007(2)
F16 0.080(4) 0.048(3) 0.038(3) 0.011(2) -0.004(2) 0.006(2)
F17 0.064(3) 0.071(4) 0.022(3) -0.010(2) 0.003(2) -0.010(3)
F18 0.049(3) 0.046(3) 0.047(3) 0.000(2) 0.000(2) -0.010(2)
F19 0.050(3) 0.045(3) 0.061(3) -0.005(3) 0.009(2) -0.011(2)
F20 0.070(4) 0.066(4) 0.024(3) 0.004(2) -0.001(2) -0.009(3)
F21 0.081(3) 0.045(3) 0.065(4) -0.011(3) 0.015(3) 0.013(2)
F22 0.048(4) 0.150(7) 0.200(9) 0.075(6) 0.020(4) 0.003(4)
F23 0.064(4) 0.036(3) 0.408(16) 0.057(5) -0.108(7) -0.013(3)
F24 0.097(5) 0.132(6) 0.192(9) -0.048(5) -0.083(5) 0.060(4)
O1 0.043(3) 0.050(3) 0.022(3) 0.003(2) -0.008(2) 0.009(2)
O2 0.044(3) 0.047(3) 0.026(3) -0.006(2) 0.007(3) 0.007(2)
O3 0.047(3) 0.049(3) 0.019(3) 0.004(2) -0.001(2) -0.006(2)
O4 0.039(3) 0.044(3) 0.023(3) 0.000(2) -0.003(2) -0.005(2)
O5 0.046(3) 0.037(3) 0.042(3) 0.009(3) -0.001(3) -0.002(2)
O6 0.037(3) 0.039(3) 0.027(3) -0.004(2) -0.002(2) -0.006(2)
O7 0.043(3) 0.038(3) 0.027(3) -0.001(2) 0.005(2) -0.013(2)
O8 0.059(4) 0.037(3) 0.045(4) -0.011(3) -0.005(3) -0.008(3)
O9 0.030(3) 0.059(4) 0.042(3) -0.010(3) 0.005(2) 0.007(2)
O10 0.035(3) 0.067(4) 0.024(3) 0.002(3) 0.006(2) 0.013(3)
O11 0.039(3) 0.057(4) 0.026(3) 0.002(3) -0.003(2) 0.013(2)
O12 0.031(3) 0.049(3) 0.044(4) 0.007(3) -0.006(2) 0.005(2)
N1 0.027(3) 0.027(3) 0.023(4) -0.004(3) 0.003(3) -0.001(2)
N2 0.025(4) 0.026(4) 0.028(5) -0.003(2) 0.002(2) 0.004(3)
N3 0.024(3) 0.026(3) 0.024(4) 0.001(2) 0.002(3) -0.003(2)
N4 0.027(3) 0.033(3) 0.024(4) -0.001(3) -0.001(3) 0.001(3)
N5 0.041(5) 0.028(4) 0.014(4) 0.001(2) 0.006(2) 0.004(3)
N6 0.030(3) 0.024(3) 0.026(4) 0.001(3) 0.005(3) 0.003(2)
C1 0.023(4) 0.039(4) 0.036(5) 0.000(3) 0.008(3) -0.004(3)
C2 0.032(4) 0.046(5) 0.044(5) -0.008(4) 0.013(4) 0.000(3)
C3 0.026(4) 0.046(5) 0.051(6) -0.006(4) -0.003(4) 0.002(3)
C4 0.029(4) 0.052(5) 0.047(6) -0.015(4) -0.005(4) 0.008(4)
C5 0.033(4) 0.029(4) 0.018(4) -0.002(3) -0.007(3) -0.003(3)
C6 0.019(3) 0.023(3) 0.027(4) 0.000(3) -0.006(3) -0.002(2)
C7 0.023(4) 0.024(4) 0.028(5) 0.000(3) 0.004(3) -0.005(3)
C8 0.036(4) 0.023(4) 0.020(4) -0.001(3) 0.005(3) -0.005(3)
C9 0.024(3) 0.036(4) 0.032(4) 0.007(3) -0.001(3) 0.002(3)
C10 0.033(4) 0.026(4) 0.044(5) -0.001(3) 0.000(4) 0.000(3)
C11 0.029(4) 0.043(5) 0.044(5) 0.010(4) -0.013(4) 0.001(3)
C12 0.021(4) 0.042(4) 0.031(5) -0.001(3) -0.003(3) -0.003(3)
C13 0.024(4) 0.042(4) 0.032(4) -0.001(3) -0.008(3) -0.004(3)
C14 0.031(4) 0.027(4) 0.061(6) -0.005(4) -0.005(4) -0.002(3)
C15 0.052(5) 0.033(5) 0.059(6) 0.013(4) -0.016(4) -0.004(4)
C16 0.038(4) 0.036(5) 0.036(5) 0.012(4) 0.004(3) 0.002(3)
C17 0.026(4) 0.021(4) 0.035(5) 0.006(3) -0.002(3) -0.002(3)
C18 0.031(4) 0.046(5) 0.018(4) 0.004(3) -0.001(3) 0.000(3)
C19 0.027(4) 0.043(5) 0.018(4) -0.001(3) 0.004(3) -0.001(3)
C20 0.022(4) 0.023(4) 0.040(5) -0.004(3) 0.000(3) -0.001(3)
C21 0.031(4) 0.043(5) 0.041(5) -0.018(4) -0.009(3) 0.004(3)
C22 0.041(5) 0.028(4) 0.067(7) -0.015(4) 0.002(4) -0.004(3)
C23 0.032(4) 0.028(4) 0.067(7) 0.001(4) -0.001(4) -0.002(3)
C24 0.033(4) 0.037(4) 0.038(5) 0.002(4) 0.000(3) -0.002(3)
C25 0.050(5) 0.028(4) 0.049(5) 0.002(4) 0.012(4) -0.012(3)
C26 0.044(5) 0.051(5) 0.093(8) 0.005(5) 0.016(5) -0.005(4)
C27 0.035(4) 0.044(4) 0.033(4) -0.014(3) 0.009(3) -0.008(3)
C28 0.031(4) 0.033(4) 0.025(4) -0.005(3) -0.001(3) -0.002(3)
C29 0.035(4) 0.047(5) 0.041(5) -0.009(4) 0.005(4) 0.004(3)
C30 0.035(4) 0.045(5) 0.038(5) 0.010(4) -0.013(4) -0.005(3)
C31 0.034(4) 0.045(4) 0.046(5) 0.010(4) -0.002(4) 0.004(3)
C32 0.030(4) 0.043(4) 0.048(5) 0.010(4) -0.002(4) -0.006(3)
C33 0.038(5) 0.025(4) 0.064(6) 0.000(4) -0.013(4) -0.004(3)
C34 0.032(5) 0.056(6) 0.104(8) -0.032(6) -0.021(5) 0.008(4)
C35 0.044(5) 0.027(4) 0.044(5) -0.006(3) -0.003(4) 0.007(3)
C36 0.030(4) 0.060(6) 0.087(7) 0.025(5) 0.020(4) 0.014(4)
C37 0.043(4) 0.045(4) 0.030(4) -0.002(3) -0.003(3) 0.010(3)
C38 0.034(4) 0.040(4) 0.022(4) -0.005(3) -0.003(3) 0.005(3)
C39 0.051(5) 0.046(5) 0.016(4) -0.001(3) 0.001(3) 0.002(3)
C40 0.039(4) 0.039(4) 0.016(4) 0.002(3) 0.005(3) -0.001(3)
C41 0.048(5) 0.047(5) 0.024(4) -0.004(4) 0.003(3) 0.002(3)
C42 0.036(4) 0.050(5) 0.062(7) 0.005(4) 0.000(4) 0.013(4)
C43 0.035(4) 0.039(5) 0.058(6) 0.023(4) 0.001(4) 0.002(3)
C44 0.022(4) 0.070(6) 0.085(8) 0.009(6) -0.008(4) 0.004(4)

loop_
_atom_type_symbol
_atom_type_description
_atom_type_scat_dispersion_real
_atom_type_scat_dispersion_imag
_atom_type_scat_source
C C 0.0033 0.0016 'International Tables Vol C Tables 4.2.6.8 and 6.1.1.4'
H H 0.0000 0.0000 'International Tables Vol C Tables 4.2.6.8 and 6.1.1.4'
N N 0.0061 0.0033 'International Tables Vol C Tables 4.2.6.8 and 6.1.1.4'
O O 0.0106 0.0060 'International Tables Vol C Tables 4.2.6.8 and 6.1.1.4'
F F 0.0171 0.0103 'International Tables Vol C Tables 4.2.6.8 and 6.1.1.4'
Fe Fe 0.3463 0.8444 'International Tables Vol C Tables 4.2.6.8 and 6.1.1.4'
Ni Ni 0.3393 1.1124 'International Tables Vol C Tables 4.2.6.8 and 6.1.1.4'

loop_
_geom_angle_atom_site_label_1
_geom_angle_atom_site_label_2
_geom_angle_atom_site_label_3
_geom_angle
_geom_angle_site_symmetry_1
_geom_angle_site_symmetry_3
_geom_angle_publ_flag
O7 Fe1 O6 88.9(3) . . ?
O7 Fe1 O5 99.7(2) . . ?
O6 Fe1 O5 84.8(2) . . ?
O7 Fe1 O8 84.9(2) . . ?
O6 Fe1 O8 100.8(2) . . ?
O5 Fe1 O8 172.9(3) . . ?
O7 Fe1 O2 92.4(2) . . ?
O6 Fe1 O2 172.7(2) . . ?
O5 Fe1 O2 87.9(2) . . ?
O8 Fe1 O2 86.5(2) . . ?
O7 Fe1 O1 172.1(2) . . ?
O6 Fe1 O1 95.1(2) . . ?
O5 Fe1 O1 87.3(2) . . ?
O8 Fe1 O1 87.8(2) . . ?
O2 Fe1 O1 84.3(3) . . ?
O7 Fe1 Ni2 134.21(18) . . ?
O6 Fe1 Ni2 136.83(16) . . ?
O5 Fe1 Ni2 86.17(18) . . ?
O8 Fe1 Ni2 86.74(19) . . ?
O2 Fe1 Ni2 42.09(17) . . ?
O1 Fe1 Ni2 42.26(15) . . ?
N2 Ni2 N5 179.9(3) . . ?
N2 Ni2 N1 79.4(2) . . ?
N5 Ni2 N1 100.6(2) . . ?
N2 Ni2 N3 80.0(2) . . ?
N5 Ni2 N3 99.9(2) . . ?
N1 Ni2 N3 159.5(4) . . ?
N2 Ni2 N4 100.7(2) . . ?
N5 Ni2 N4 79.3(2) . . ?
N1 Ni2 N4 91.6(3) . . ?
N3 Ni2 N4 91.9(3) . . ?
N2 Ni2 N6 100.9(2) . . ?
N5 Ni2 N6 79.1(2) . . ?
N1 Ni2 N6 92.1(3) . . ?
N3 Ni2 N6 92.1(3) . . ?
N4 Ni2 N6 158.4(4) . . ?
N2 Ni2 Fe3 179.91(16) . . ?
N5 Ni2 Fe3 0.16(14) . . ?
N1 Ni2 Fe3 100.5(2) . . ?
N3 Ni2 Fe3 100.1(2) . . ?
N4 Ni2 Fe3 79.3(2) . . ?
N6 Ni2 Fe3 79.1(2) . . ?
N2 Ni2 Fe1 0.42(14) . . ?
N5 Ni2 Fe1 179.53(12) . . ?
N1 Ni2 Fe1 79.8(2) . . ?
N3 Ni2 Fe1 79.6(2) . . ?
N4 Ni2 Fe1 100.9(2) . . ?
N6 Ni2 Fe1 100.8(2) . . ?
Fe3 Ni2 Fe1 179.666(17) . . ?
O11 Fe3 O9 99.1(2) . . ?
O11 Fe3 O10 88.2(3) . . ?
O9 Fe3 O10 86.7(2) . . ?
O11 Fe3 O12 87.1(2) . . ?
O9 Fe3 O12 171.6(3) . . ?
O10 Fe3 O12 99.3(2) . . ?
O11 Fe3 O3 172.3(2) . . ?
O9 Fe3 O3 87.7(2) . . ?
O10 Fe3 O3 95.7(2) . . ?
O12 Fe3 O3 85.8(2) . . ?
O11 Fe3 O4 93.4(2) . . ?
O9 Fe3 O4 87.9(2) . . ?
O10 Fe3 O4 174.5(2) . . ?
O12 Fe3 O4 86.0(2) . . ?
O3 Fe3 O4 83.4(3) . . ?
O11 Fe3 Ni2 134.08(18) . . ?
O9 Fe3 Ni2 89.84(19) . . ?
O10 Fe3 Ni2 137.45(19) . . ?
O12 Fe3 Ni2 81.75(17) . . ?
O3 Fe3 Ni2 41.78(17) . . ?
O4 Fe3 Ni2 41.73(17) . . ?
C6 O1 Fe1 127.0(5) . . ?
C7 O2 Fe1 127.6(5) . . ?
C18 O3 Fe3 127.9(6) . . ?
C19 O4 Fe3 127.1(5) . . ?
C25 O5 Fe1 128.7(6) . . ?
C28 O6 Fe1 130.0(5) . . ?
C30 O7 Fe1 129.6(6) . . ?
C33 O8 Fe1 128.4(6) . . ?
C35 O9 Fe3 126.7(6) . . ?
C38 O10 Fe3 124.8(5) . . ?
C40 O11 Fe3 126.0(5) . . ?
C43 O12 Fe3 125.7(6) . . ?
C1 N1 C5 114.8(7) . . ?
C1 N1 Ni2 130.7(6) . . ?
C5 N1 Ni2 114.4(5) . . ?
C6 N2 C7 124.4(10) . . ?
C6 N2 Ni2 118.2(6) . . ?
C7 N2 Ni2 117.3(6) . . ?
C12 N3 C8 116.5(7) . . ?
C12 N3 Ni2 130.2(6) . . ?
C8 N3 Ni2 113.2(5) . . ?
C17 N4 C13 118.8(7) . . ?
C17 N4 Ni2 113.1(6) . . ?
C13 N4 Ni2 128.1(6) . . ?
C19 N5 C18 124.3(10) . . ?
C19 N5 Ni2 118.1(5) . . ?
C18 N5 Ni2 117.6(6) . . ?
C20 N6 C24 119.4(7) . . ?
C20 N6 Ni2 112.8(6) . . ?
C24 N6 Ni2 127.8(6) . . ?
N1 C1 C2 125.4(9) . . ?
C1 C2 C3 119.1(8) . . ?
C2 C3 C4 116.6(8) . . ?
C5 C4 C3 118.7(9) . . ?
C4 C5 N1 125.2(8) . . ?
C4 C5 C6 121.1(8) . . ?
N1 C5 C6 113.7(7) . . ?
O1 C6 N2 128.4(8) . . ?
O1 C6 C5 117.9(6) . . ?
N2 C6 C5 113.6(8) . . ?
O2 C7 N2 127.7(8) . . ?
O2 C7 C8 118.7(7) . . ?
N2 C7 C8 113.6(8) . . ?
C9 C8 N3 123.5(8) . . ?
C9 C8 C7 120.9(7) . . ?
N3 C8 C7 115.7(7) . . ?
C8 C9 C10 119.2(8) . . ?
C11 C10 C9 116.6(8) . . ?
C12 C11 C10 120.4(8) . . ?
N3 C12 C11 123.8(8) . . ?
N4 C13 C14 121.9(9) . . ?
C15 C14 C13 118.0(9) . . ?
C16 C15 C14 121.7(9) . . ?
C15 C16 C17 119.0(9) . . ?
N4 C17 C16 120.4(8) . . ?
N4 C17 C18 116.6(7) . . ?
C16 C17 C18 122.9(8) . . ?
O3 C18 N5 127.7(8) . . ?
O3 C18 C17 119.0(8) . . ?
N5 C18 C17 113.3(8) . . ?
O4 C19 N5 128.4(8) . . ?
O4 C19 C20 118.8(7) . . ?
N5 C19 C20 112.9(8) . . ?
N6 C20 C21 120.1(8) . . ?
N6 C20 C19 116.8(7) . . ?
C21 C20 C19 123.0(8) . . ?
C22 C21 C20 119.6(9) . . ?
C21 C22 C23 121.0(9) . . ?
C22 C23 C24 119.0(9) . . ?
N6 C24 C23 120.7(9) . . ?
O5 C25 C27 127.2(8) . . ?
O5 C25 C26 115.3(9) . . ?
C27 C25 C26 117.4(9) . . ?
F2 C26 F3 107.7(10) . . ?
F2 C26 F1 111.4(11) . . ?
F3 C26 F1 102.0(9) . . ?
F2 C26 C25 111.9(8) . . ?
F3 C26 C25 114.6(9) . . ?
F1 C26 C25 108.9(9) . . ?
C28 C27 C25 124.1(8) . . ?
O6 C28 C27 123.4(8) . . ?
O6 C28 C29 117.0(7) . . ?
C27 C28 C29 119.6(7) . . ?
F5 C29 F4 107.6(8) . . ?
F5 C29 F6 108.8(8) . . ?
F4 C29 F6 107.8(6) . . ?
F5 C29 C28 109.9(6) . . ?
F4 C29 C28 111.2(8) . . ?
F6 C29 C28 111.4(8) . . ?
O7 C30 C32 124.8(9) . . ?
O7 C30 C31 115.3(8) . . ?
C32 C30 C31 119.9(8) . . ?
F9 C31 F7 107.0(7) . . ?
F9 C31 F8 105.4(8) . . ?
F7 C31 F8 105.6(8) . . ?
F9 C31 C30 113.2(8) . . ?
F7 C31 C30 113.6(8) . . ?
F8 C31 C30 111.4(6) . . ?
C33 C32 C30 123.3(8) . . ?
O8 C33 C32 128.2(8) . . ?
O8 C33 C34 115.6(9) . . ?
C32 C33 C34 116.2(9) . . ?
F11 C34 F10 110.1(11) . . ?
F11 C34 F12 111.2(12) . . ?
F10 C34 F12 99.6(10) . . ?
F11 C34 C33 112.5(8) . . ?
F10 C34 C33 114.2(8) . . ?
F12 C34 C33 108.4(10) . . ?
O9 C35 C37 128.8(8) . . ?
O9 C35 C36 113.8(8) . . ?
C37 C35 C36 117.3(8) . . ?
F13 C36 F15 112.4(10) . . ?
F13 C36 F14 98.8(10) . . ?
F15 C36 F14 102.5(8) . . ?
F13 C36 C35 113.4(9) . . ?
F15 C36 C35 116.0(8) . . ?
F14 C36 C35 111.8(9) . . ?
C38 C37 C35 118.6(8) . . ?
O10 C38 C37 132.9(8) . . ?
O10 C38 C39 111.9(7) . . ?
C37 C38 C39 115.2(7) . . ?
F18 C39 F17 107.3(7) . . ?
F18 C39 F16 107.7(7) . . ?
F17 C39 F16 106.9(7) . . ?
F18 C39 C38 113.2(7) . . ?
F17 C39 C38 108.8(6) . . ?
F16 C39 C38 112.7(7) . . ?
O11 C40 C42 130.3(8) . . ?
O11 C40 C41 112.9(7) . . ?
C42 C40 C41 116.8(8) . . ?
F19 C41 F21 107.8(7) . . ?
F19 C41 F20 107.2(8) . . ?
F21 C41 F20 107.9(8) . . ?
F19 C41 C40 112.1(7) . . ?
F21 C41 C40 112.5(7) . . ?
F20 C41 C40 109.2(6) . . ?
C40 C42 C43 121.0(9) . . ?
O12 C43 C42 129.1(8) . . ?
O12 C43 C44 114.3(9) . . ?
C42 C43 C44 116.6(9) . . ?
F23 C44 F24 114.2(10) . . ?
F23 C44 F22 107.5(10) . . ?
F24 C44 F22 95.1(9) . . ?
F23 C44 C43 116.3(8) . . ?
F24 C44 C43 112.8(9) . . ?
F22 C44 C43 108.5(8) . . ?

loop_
_geom_bond_atom_site_label_1
_geom_bond_atom_site_label_2
_geom_bond_distance
_geom_bond_site_symmetry_2
_geom_bond_publ_flag
Fe1 O7 2.052(6) . ?
Fe1 O6 2.055(6) . ?
Fe1 O5 2.070(6) . ?
Fe1 O8 2.082(6) . ?
Fe1 O2 2.128(7) . ?
Fe1 O1 2.145(6) . ?
Fe1 Ni2 5.447(2) . ?
Ni2 N2 2.005(9) . ?
Ni2 N5 2.020(9) . ?
Ni2 N1 2.080(7) . ?
Ni2 N3 2.092(6) . ?
Ni2 N4 2.117(7) . ?
Ni2 N6 2.122(7) . ?
Ni2 Fe3 5.440(2) . ?
Fe3 O11 2.063(7) . ?
Fe3 O9 2.065(6) . ?
Fe3 O10 2.065(7) . ?
Fe3 O12 2.084(5) . ?
Fe3 O3 2.115(6) . ?
Fe3 O4 2.121(6) . ?
F1 C26 1.339(13) . ?
F2 C26 1.242(11) . ?
F3 C26 1.288(11) . ?
F4 C29 1.328(9) . ?
F5 C29 1.321(11) . ?
F6 C29 1.333(10) . ?
F7 C31 1.338(9) . ?
F8 C31 1.353(11) . ?
F9 C31 1.335(9) . ?
F10 C34 1.258(10) . ?
F11 C34 1.173(12) . ?
F12 C34 1.304(15) . ?
F13 C36 1.263(12) . ?
F14 C36 1.353(12) . ?
F15 C36 1.330(10) . ?
F16 C39 1.346(9) . ?
F17 C39 1.342(10) . ?
F18 C39 1.312(10) . ?
F19 C41 1.325(10) . ?
F20 C41 1.341(11) . ?
F21 C41 1.338(9) . ?
F22 C44 1.365(12) . ?
F23 C44 1.222(11) . ?
F24 C44 1.298(13) . ?
O1 C6 1.242(11) . ?
O2 C7 1.245(11) . ?
O3 C18 1.243(11) . ?
O4 C19 1.234(11) . ?
O5 C25 1.228(11) . ?
O6 C28 1.281(9) . ?
O7 C30 1.269(10) . ?
O8 C33 1.234(11) . ?
O9 C35 1.278(10) . ?
O10 C38 1.246(10) . ?
O11 C40 1.263(9) . ?
O12 C43 1.282(11) . ?
N1 C1 1.319(10) . ?
N1 C5 1.395(10) . ?
N2 C6 1.359(9) . ?
N2 C7 1.377(9) . ?
N3 C12 1.326(10) . ?
N3 C8 1.380(10) . ?
N4 C17 1.325(11) . ?
N4 C13 1.346(10) . ?
N5 C19 1.340(10) . ?
N5 C18 1.341(10) . ?
N6 C20 1.332(12) . ?
N6 C24 1.347(10) . ?
C1 C2 1.363(11) . ?
C2 C3 1.418(13) . ?
C3 C4 1.422(12) . ?
C4 C5 1.330(11) . ?
C5 C6 1.503(11) . ?
C7 C8 1.485(11) . ?
C8 C9 1.357(11) . ?
C9 C10 1.425(11) . ?
C10 C11 1.386(13) . ?
C11 C12 1.373(11) . ?
C13 C14 1.402(11) . ?
C14 C15 1.352(14) . ?
C15 C16 1.314(13) . ?
C16 C17 1.441(11) . ?
C17 C18 1.514(11) . ?
C19 C20 1.517(11) . ?
C20 C21 1.422(11) . ?
C21 C22 1.315(13) . ?
C22 C23 1.352(14) . ?
C23 C24 1.397(11) . ?
C25 C27 1.399(12) . ?
C25 C26 1.544(12) . ?
C27 C28 1.384(11) . ?
C28 C29 1.512(13) . ?
C30 C32 1.401(12) . ?
C30 C31 1.483(13) . ?
C32 C33 1.364(12) . ?
C33 C34 1.561(12) . ?
C35 C37 1.405(12) . ?
C35 C36 1.504(12) . ?
C37 C38 1.365(11) . ?
C38 C39 1.589(12) . ?
C40 C42 1.376(12) . ?
C40 C41 1.577(12) . ?
C42 C43 1.382(13) . ?
C43 C44 1.539(12) . ?
